data_7209146
loop_
_publ_author_name
'Zhu, Jing'
'Song, Hui-Feng'
'Yan, Peng-Fei'
'Hou, Guang-Feng'
'Li, Guang-Ming'

_publ_section_title
;
 Slow relaxation processes of salen type Dy2 complex and 1D ionic spiral
 Dyn coordination polymer
;
_journal_issue 9
_journal_name_full CrystEngComm
_journal_page_first 1747
_journal_paper_doi 10.1039/c2ce26680f
_journal_volume 15
_journal_year 2013
_chemical_formula_moiety 'C61 H64 Dy2 N6 O7'
_chemical_formula_sum 'C61 H64 Dy2 N6 O7'
_chemical_formula_weight 1318.18
_chemical_name_systematic
;
?
;
_space_group_IT_number 14
_symmetry_cell_setting monoclinic
_symmetry_space_group_name_Hall '-P 2ybc'
_symmetry_space_group_name_H-M 'P 1 21/c 1'
_atom_sites_solution_hydrogens geom
_atom_sites_solution_primary direct
_atom_sites_solution_secondary difmap
_audit_creation_method SHELXL-97
_cell_angle_alpha 90.00
_cell_angle_beta 119.74(2)
_cell_angle_gamma 90.00
_cell_formula_units_Z 4
_cell_length_a 12.389(3)
_cell_length_b 22.590(4)
_cell_length_c 22.464(7)
_cell_measurement_reflns_used 44216
_cell_measurement_temperature 293(2)
_cell_measurement_theta_max 27.50
_cell_measurement_theta_min 3.13
_cell_volume 5459(3)
_computing_cell_refinement 'RAPID-AUTO (Rigaku 1998 <i>RAPID-AUTO</i>)'
_computing_data_collection 'RAPID-AUTO (Rigaku 1998 <i>RAPID-AUTO</i>)'
_computing_data_reduction 'CrystalClear (Rigaku/MSC, 2002)'
_computing_molecular_graphics 'SHELXTL (Sheldrick, 2008)'
_computing_publication_material SHELXL-97
_computing_structure_refinement 'SHELXL-97 (Sheldrick, 2008)'
_computing_structure_solution 'SHELXS-97 (Sheldrick, 2008)'
_diffrn_ambient_temperature 293(2)
_diffrn_measured_fraction_theta_full 0.996
_diffrn_measured_fraction_theta_max 0.996
_diffrn_measurement_device_type 'Rigaku RAXIS-RAPID'
_diffrn_measurement_method '\w scan'
_diffrn_radiation_monochromator graphite
_diffrn_radiation_source 'fine-focus sealed tube'
_diffrn_radiation_type MoK\a
_diffrn_radiation_wavelength 0.71073
_diffrn_reflns_av_R_equivalents 0.0465
_diffrn_reflns_av_sigmaI/netI 0.0418
_diffrn_reflns_limit_h_max 15
_diffrn_reflns_limit_h_min -16
_diffrn_reflns_limit_k_max 29
_diffrn_reflns_limit_k_min -29
_diffrn_reflns_limit_l_max 29
_diffrn_reflns_limit_l_min -29
_diffrn_reflns_number 51103
_diffrn_reflns_theta_full 27.48
_diffrn_reflns_theta_max 27.48
_diffrn_reflns_theta_min 3.15
_diffrn_standards_decay_% 0
_diffrn_standards_interval_count 0
_diffrn_standards_interval_time 0
_diffrn_standards_number 0
_exptl_absorpt_coefficient_mu 2.776
_exptl_absorpt_correction_T_max 0.4857
_exptl_absorpt_correction_T_min 0.4416
_exptl_absorpt_correction_type multi-scan
_exptl_absorpt_process_details 'ABSCOR (Higashi, 1995)'
_exptl_crystal_colour yellow
_exptl_crystal_density_diffrn 1.604
_exptl_crystal_density_method 'not measured'
_exptl_crystal_description block
_exptl_crystal_F_000 2640
_exptl_crystal_size_max 0.35
_exptl_crystal_size_mid 0.33
_exptl_crystal_size_min 0.30
_refine_diff_density_max 1.048
_refine_diff_density_min -1.126
_refine_diff_density_rms 0.112
_refine_ls_extinction_method none
_refine_ls_goodness_of_fit_ref 1.127
_refine_ls_hydrogen_treatment mixed
_refine_ls_matrix_type full
_refine_ls_number_parameters 726
_refine_ls_number_reflns 12480
_refine_ls_number_restraints 446
_refine_ls_restrained_S_all 1.130
_refine_ls_R_factor_all 0.0503
_refine_ls_R_factor_gt 0.0391
_refine_ls_shift/su_max 0.003
_refine_ls_shift/su_mean 0.000
_refine_ls_structure_factor_coef Fsqd
_refine_ls_weighting_details 'calc w=1/[\s^2^(Fo^2^)+(0.0000P)^2^+17.3867P] where P=(Fo^2^+2Fc^2^)/3'
_refine_ls_weighting_scheme calc
_refine_ls_wR_factor_gt 0.0785
_refine_ls_wR_factor_ref 0.0816
_reflns_number_gt 10277
_reflns_number_total 12480
_reflns_threshold_expression >2sigma(I)
_cod_data_source_file c2ce26680f.txt
_cod_data_source_block zj-5-2dy
_cod_original_cell_volume 5459(2)
_cod_original_sg_symbol_H-M 'P 21/c'
_cod_database_code 7209146

loop_
_symmetry_equiv_pos_as_xyz
'x, y, z'
'-x, y+1/2, -z+1/2'
'-x, -y, -z'
'x, -y-1/2, z-1/2'

loop_
_atom_site_label
_atom_site_type_symbol
_atom_site_fract_x
_atom_site_fract_y
_atom_site_fract_z
_atom_site_U_iso_or_equiv
_atom_site_adp_type
_atom_site_occupancy
_atom_site_symmetry_multiplicity
_atom_site_calc_flag
_atom_site_refinement_flags
_atom_site_disorder_assembly
_atom_site_disorder_group
Dy1 Dy 0.18166(2) 0.740049(9) 0.602447(10) 0.02794(5) Uani 1 1 d . . .
Dy2 Dy 0.49647(2) 0.713473(10) 0.771227(10) 0.03347(6) Uani 1 1 d . A .
O1 O 0.3157(3) 0.79846(14) 0.58499(17) 0.0386(7) Uani 1 1 d . . .
O2 O 0.1525(3) 0.69576(15) 0.50828(17) 0.0436(8) Uani 1 1 d . . .
O3 O 0.3206(3) 0.77326(13) 0.71322(15) 0.0365(7) Uani 1 1 d . . .
O4 O 0.3518(3) 0.67404(13) 0.66325(15) 0.0339(7) Uani 1 1 d . . .
O5 O 0.5434(3) 0.77221(15) 0.85701(16) 0.0420(8) Uani 1 1 d . . .
O6 O 0.6962(3) 0.70094(16) 0.80898(18) 0.0508(9) Uani 1 1 d . . .
O7 O 0.5364(4) 0.7728(2) 0.6954(2) 0.0593(11) Uani 1 1 d D . .
H71 H 0.480(5) 0.788(3) 0.659(2) 0.089 Uiso 1 1 d D . .
N1 N 0.0996(4) 0.84473(16) 0.58255(19) 0.0361(9) Uani 1 1 d . . .
N2 N -0.0469(4) 0.75584(17) 0.51233(18) 0.0376(9) Uani 1 1 d . . .
N3 N 0.0842(4) 0.72787(17) 0.68345(19) 0.0368(9) Uani 1 1 d . . .
N4 N 0.1022(4) 0.63847(17) 0.61046(19) 0.0354(9) Uani 1 1 d . . .
N5 N 0.3936(5) 0.6712(2) 0.8312(2) 0.0547(12) Uani 1 1 d . . .
N6 N 0.5462(5) 0.60631(19) 0.8070(2) 0.0500(11) Uani 1 1 d . . .
C1 C 0.3244(5) 0.8512(2) 0.5640(2) 0.0372(10) Uani 1 1 d U . .
C2 C 0.4180(5) 0.8635(2) 0.5475(3) 0.0457(12) Uani 1 1 d U . .
H2 H 0.4720 0.8335 0.5508 0.055 Uiso 1 1 calc R . .
C3 C 0.4311(6) 0.9189(3) 0.5266(3) 0.0543(14) Uani 1 1 d U . .
H3 H 0.4939 0.9256 0.5161 0.065 Uiso 1 1 calc R . .
C4 C 0.3537(6) 0.9645(3) 0.5208(3) 0.0576(15) Uani 1 1 d U . .
H4 H 0.3640 1.0019 0.5070 0.069 Uiso 1 1 calc R . .
C5 C 0.2609(5) 0.9540(2) 0.5356(3) 0.0503(13) Uani 1 1 d U . .
H5 H 0.2083 0.9850 0.5317 0.060 Uiso 1 1 calc R . .
C6 C 0.2422(5) 0.8983(2) 0.5566(2) 0.0404(11) Uani 1 1 d U . .
C7 C 0.1349(5) 0.8915(2) 0.5653(3) 0.0445(12) Uani 1 1 d U . .
H7 H 0.0860 0.9250 0.5574 0.053 Uiso 1 1 calc R . .
C8 C -0.0210(5) 0.8443(2) 0.5800(3) 0.0441(11) Uani 1 1 d U . .
H8 H -0.0099 0.8203 0.6190 0.053 Uiso 1 1 calc R . .
C9 C -0.0771(6) 0.9026(3) 0.5849(3) 0.0545(14) Uani 1 1 d U . .
H9A H -0.0927 0.9276 0.5464 0.065 Uiso 1 1 calc R . .
H9B H -0.0195 0.9229 0.6268 0.065 Uiso 1 1 calc R . .
C10 C -0.1985(6) 0.8908(3) 0.5845(3) 0.0715(17) Uani 1 1 d U . .
H10A H -0.1810 0.8690 0.6256 0.086 Uiso 1 1 calc R . .
H10B H -0.2360 0.9282 0.5853 0.086 Uiso 1 1 calc R . .
C11 C -0.2884(6) 0.8563(3) 0.5229(4) 0.0739(18) Uani 1 1 d U . .
H11A H -0.3159 0.8808 0.4825 0.089 Uiso 1 1 calc R . .
H11B H -0.3607 0.8469 0.5272 0.089 Uiso 1 1 calc R . .
C12 C -0.2342(5) 0.7990(3) 0.5131(3) 0.0589(14) Uani 1 1 d U . .
H12A H -0.2920 0.7818 0.4690 0.071 Uiso 1 1 calc R . .
H12B H -0.2223 0.7710 0.5485 0.071 Uiso 1 1 calc R . .
C13 C -0.1103(5) 0.8106(2) 0.5163(3) 0.0457(12) Uani 1 1 d U . .
H13 H -0.1271 0.8353 0.4767 0.055 Uiso 1 1 calc R . .
C14 C -0.1095(5) 0.7255(2) 0.4575(2) 0.0441(12) Uani 1 1 d U . .
H14 H -0.1910 0.7374 0.4284 0.053 Uiso 1 1 calc R . .
C15 C -0.0664(5) 0.6750(2) 0.4366(2) 0.0489(13) Uani 1 1 d U . .
C16 C -0.1573(7) 0.6385(3) 0.3856(3) 0.0751(19) Uani 1 1 d U . .
H16 H -0.2410 0.6465 0.3691 0.090 Uiso 1 1 calc R . .
C17 C -0.1233(8) 0.5911(3) 0.3598(4) 0.089(2) Uani 1 1 d U . .
H17 H -0.1839 0.5661 0.3277 0.106 Uiso 1 1 calc R . .
C18 C 0.0009(8) 0.5809(3) 0.3818(3) 0.078(2) Uani 1 1 d U . .
H18 H 0.0228 0.5498 0.3627 0.094 Uiso 1 1 calc R . .
C19 C 0.0927(7) 0.6156(3) 0.4313(3) 0.0614(15) Uani 1 1 d U . .
H19 H 0.1756 0.6076 0.4454 0.074 Uiso 1 1 calc R . .
C20 C 0.0620(6) 0.6635(2) 0.4610(2) 0.0440(12) Uani 1 1 d U . .
C21 C 0.2853(5) 0.8199(2) 0.7365(2) 0.0410(11) Uani 1 1 d U . .
C22 C 0.3493(6) 0.8739(2) 0.7494(3) 0.0573(15) Uani 1 1 d U . .
H22 H 0.4154 0.8775 0.7410 0.069 Uiso 1 1 calc R . .
C23 C 0.3151(8) 0.9214(3) 0.7743(3) 0.081(2) Uani 1 1 d U . .
H23 H 0.3554 0.9575 0.7809 0.097 Uiso 1 1 calc R . .
C24 C 0.2209(8) 0.9156(3) 0.7897(4) 0.088(2) Uani 1 1 d U . .
H24 H 0.1996 0.9477 0.8078 0.106 Uiso 1 1 calc R . .
C25 C 0.1585(7) 0.8632(3) 0.7788(3) 0.0746(19) Uani 1 1 d U . .
H25 H 0.0966 0.8596 0.7906 0.090 Uiso 1 1 calc R . .
C26 C 0.1873(5) 0.8151(3) 0.7500(2) 0.0496(13) Uani 1 1 d U . .
C27 C 0.1125(5) 0.7613(3) 0.7350(3) 0.0487(13) Uani 1 1 d U . .
H27 H 0.0838 0.7508 0.7648 0.058 Uiso 1 1 calc R . .
C28 C 0.0121(5) 0.6737(2) 0.6771(3) 0.0469(12) Uani 1 1 d U . .
H28 H 0.0650 0.6482 0.7162 0.056 Uiso 1 1 calc R . .
C29 C -0.1077(6) 0.6839(3) 0.6786(3) 0.0662(16) Uani 1 1 d U . .
H29A H -0.0886 0.7028 0.7215 0.079 Uiso 1 1 calc R . .
H29B H -0.1608 0.7104 0.6416 0.079 Uiso 1 1 calc R . .
C30 C -0.1767(7) 0.6265(4) 0.6713(4) 0.0814(19) Uani 1 1 d U . .
H30A H -0.1287 0.6023 0.7117 0.098 Uiso 1 1 calc R . .
H30B H -0.2559 0.6352 0.6684 0.098 Uiso 1 1 calc R . .
C31 C -0.1990(6) 0.5924(3) 0.6087(4) 0.0792(19) Uani 1 1 d U . .
H31A H -0.2583 0.6138 0.5681 0.095 Uiso 1 1 calc R . .
H31B H -0.2351 0.5543 0.6086 0.095 Uiso 1 1 calc R . .
C32 C -0.0815(6) 0.5829(3) 0.6057(3) 0.0598(15) Uani 1 1 d U . .
H32A H -0.1019 0.5644 0.5624 0.072 Uiso 1 1 calc R . .
H32B H -0.0272 0.5563 0.6423 0.072 Uiso 1 1 calc R . .
C33 C -0.0140(5) 0.6405(2) 0.6127(3) 0.0449(12) Uani 1 1 d U . .
H33 H -0.0713 0.6653 0.5740 0.054 Uiso 1 1 calc R . .
C34 C 0.1473(5) 0.5891(2) 0.6046(2) 0.0422(11) Uani 1 1 d U . .
H34 H 0.0991 0.5554 0.5973 0.051 Uiso 1 1 calc R . .
C35 C 0.2659(5) 0.5811(2) 0.6082(2) 0.0394(10) Uani 1 1 d U . .
C36 C 0.2873(6) 0.5269(2) 0.5843(3) 0.0538(14) Uani 1 1 d U . .
H36 H 0.2236 0.4992 0.5650 0.065 Uiso 1 1 calc R . .
C37 C 0.3988(7) 0.5142(3) 0.5888(3) 0.0631(15) Uani 1 1 d U . .
H37 H 0.4099 0.4787 0.5716 0.076 Uiso 1 1 calc R . .
C38 C 0.4944(6) 0.5543(3) 0.6189(3) 0.0582(14) Uani 1 1 d U . .
H38 H 0.5713 0.5456 0.6231 0.070 Uiso 1 1 calc R . .
C39 C 0.4765(5) 0.6073(2) 0.6427(3) 0.0451(12) Uani 1 1 d U . .
H39 H 0.5423 0.6339 0.6629 0.054 Uiso 1 1 calc R . .
C40 C 0.3639(5) 0.62267(19) 0.6378(2) 0.0345(10) Uani 1 1 d U . .
C41 C 0.4972(5) 0.7888(2) 0.8965(2) 0.0451(12) Uani 1 1 d U A .
C42 C 0.5327(6) 0.8432(3) 0.9305(3) 0.0642(16) Uani 1 1 d U . .
H42 H 0.5877 0.8674 0.9249 0.077 Uiso 1 1 calc R . .
C43 C 0.4862(7) 0.8614(4) 0.9726(3) 0.0765(19) Uani 1 1 d U . .
H43 H 0.5093 0.8981 0.9941 0.092 Uiso 1 1 calc R . .
C44 C 0.4066(7) 0.8260(4) 0.9831(3) 0.0761(18) Uani 1 1 d U . .
H44 H 0.3776 0.8382 1.0122 0.091 Uiso 1 1 calc R . .
C45 C 0.3711(6) 0.7731(3) 0.9507(3) 0.0665(16) Uani 1 1 d U A .
H45 H 0.3167 0.7495 0.9575 0.080 Uiso 1 1 calc R . .
C46 C 0.4138(5) 0.7527(3) 0.9069(3) 0.0518(13) Uani 1 1 d U . .
C47 C 0.3743(6) 0.6952(3) 0.8767(3) 0.0615(15) Uani 1 1 d U A .
H47 H 0.3296 0.6729 0.8918 0.074 Uiso 1 1 calc R . .
C48 C 0.3436(7) 0.6107(3) 0.8022(4) 0.0484(17) Uani 0.769(8) 1 d PU A 1
H48 H 0.2971 0.6134 0.7520 0.058 Uiso 0.769(8) 1 calc PR A 1
C50 C 0.2214(9) 0.5195(4) 0.7905(5) 0.074(3) Uani 0.769(8) 1 d PU A 1
H50A H 0.1684 0.5000 0.8048 0.089 Uiso 0.769(8) 1 calc PR A 1
H50B H 0.1744 0.5247 0.7411 0.089 Uiso 0.769(8) 1 calc PR A 1
C51 C 0.3334(10) 0.4820(4) 0.8091(5) 0.079(3) Uani 0.769(8) 1 d PU A 1
H51A H 0.3758 0.4738 0.8579 0.094 Uiso 0.769(8) 1 calc PR A 1
H51B H 0.3071 0.4445 0.7850 0.094 Uiso 0.769(8) 1 calc PR A 1
C53 C 0.4584(8) 0.5733(3) 0.8235(4) 0.0519(18) Uani 0.769(8) 1 d PU A 1
H53 H 0.4999 0.5684 0.8734 0.062 Uiso 0.769(8) 1 calc PR A 1
C48' C 0.403(2) 0.6067(11) 0.8480(13) 0.051(3) Uani 0.231(8) 1 d PU A 2
H48' H 0.4687 0.5961 0.8943 0.061 Uiso 0.231(8) 1 calc PR A 2
C50' C 0.270(3) 0.5212(13) 0.8407(15) 0.075(4) Uani 0.231(8) 1 d PU A 2
H50C H 0.1949 0.5070 0.8391 0.091 Uiso 0.231(8) 1 calc PR A 2
H50D H 0.3407 0.5125 0.8854 0.091 Uiso 0.231(8) 1 calc PR A 2
C51' C 0.286(4) 0.4952(17) 0.7861(18) 0.075(4) Uani 0.231(8) 1 d PU A 2
H51C H 0.2188 0.5089 0.7423 0.090 Uiso 0.231(8) 1 calc PR A 2
H51D H 0.2787 0.4525 0.7875 0.090 Uiso 0.231(8) 1 calc PR A 2
C53' C 0.419(3) 0.5813(12) 0.7896(15) 0.055(4) Uani 0.231(8) 1 d PU A 2
H53' H 0.3543 0.5960 0.7450 0.066 Uiso 0.231(8) 1 calc PR A 2
C49 C 0.2625(6) 0.5816(3) 0.8263(3) 0.0679(17) Uani 1 1 d U . .
H49A H 0.1901 0.6059 0.8144 0.081 Uiso 1 1 calc R A 1
H49B H 0.3084 0.5768 0.8758 0.081 Uiso 1 1 calc R A 1
C52 C 0.4213(6) 0.5117(3) 0.7912(3) 0.0675(17) Uani 1 1 d U . .
H52A H 0.3825 0.5152 0.7418 0.081 Uiso 1 1 calc R A 1
H52B H 0.4953 0.4875 0.8071 0.081 Uiso 1 1 calc R A 1
C54 C 0.6496(7) 0.5785(3) 0.8263(3) 0.0636(17) Uani 1 1 d U A .
H54 H 0.6501 0.5387 0.8368 0.076 Uiso 1 1 calc R . .
C55 C 0.7631(6) 0.6010(3) 0.8335(3) 0.0576(14) Uani 1 1 d U . .
C56 C 0.8627(7) 0.5604(3) 0.8544(3) 0.0773(19) Uani 1 1 d U A .
H56 H 0.8486 0.5202 0.8564 0.093 Uiso 1 1 calc R . .
C57 C 0.9788(8) 0.5795(4) 0.8715(4) 0.088(2) Uani 1 1 d U . .
H57 H 1.0429 0.5523 0.8845 0.106 Uiso 1 1 calc R A .
C58 C 1.0019(7) 0.6389(4) 0.8696(3) 0.0774(19) Uani 1 1 d U A .
H58 H 1.0820 0.6516 0.8827 0.093 Uiso 1 1 calc R . .
C59 C 0.9059(6) 0.6798(3) 0.8482(3) 0.0612(15) Uani 1 1 d U . .
H59 H 0.9225 0.7198 0.8468 0.073 Uiso 1 1 calc R A .
C60 C 0.7838(5) 0.6618(3) 0.8286(2) 0.0484(13) Uani 1 1 d U A .
C61 C 0.6420(7) 0.7836(4) 0.6891(5) 0.114(4) Uani 1 1 d . . .
H61A H 0.7152 0.7716 0.7304 0.171 Uiso 1 1 calc R . .
H61B H 0.6470 0.8251 0.6814 0.171 Uiso 1 1 calc R . .
H61C H 0.6358 0.7614 0.6510 0.171 Uiso 1 1 calc R . .

loop_
_atom_site_aniso_label
_atom_site_aniso_U_11
_atom_site_aniso_U_22
_atom_site_aniso_U_33
_atom_site_aniso_U_23
_atom_site_aniso_U_13
_atom_site_aniso_U_12
Dy1 0.02788(11) 0.02566(10) 0.02837(10) 0.00036(8) 0.01250(8) 0.00089(8)
Dy2 0.02995(11) 0.03274(11) 0.03098(11) 0.00099(8) 0.00998(8) -0.00111(9)
O1 0.0370(19) 0.0310(17) 0.0521(19) 0.0095(14) 0.0253(16) 0.0022(14)
O2 0.053(2) 0.043(2) 0.0431(18) -0.0080(15) 0.0307(17) -0.0032(17)
O3 0.0364(18) 0.0333(18) 0.0338(16) -0.0045(13) 0.0128(14) 0.0012(14)
O4 0.0308(17) 0.0289(16) 0.0360(16) -0.0019(13) 0.0120(13) 0.0019(13)
O5 0.0313(18) 0.054(2) 0.0375(17) -0.0061(15) 0.0146(14) -0.0037(15)
O6 0.040(2) 0.044(2) 0.058(2) 0.0042(17) 0.0157(17) 0.0084(17)
O7 0.034(2) 0.078(3) 0.063(2) 0.030(2) 0.0223(18) 0.0004(19)
N1 0.032(2) 0.030(2) 0.042(2) -0.0004(16) 0.0154(17) 0.0025(16)
N2 0.035(2) 0.035(2) 0.0327(19) 0.0006(16) 0.0094(16) 0.0017(17)
N3 0.035(2) 0.042(2) 0.0344(19) 0.0051(17) 0.0176(17) 0.0043(17)
N4 0.032(2) 0.036(2) 0.039(2) -0.0008(16) 0.0179(17) -0.0038(17)
N5 0.066(3) 0.042(3) 0.067(3) 0.007(2) 0.041(3) -0.005(2)
N6 0.054(3) 0.041(2) 0.048(2) 0.003(2) 0.020(2) 0.003(2)
C1 0.039(3) 0.034(2) 0.033(2) 0.0006(18) 0.0137(19) -0.004(2)
C2 0.044(3) 0.045(3) 0.050(3) 0.003(2) 0.026(2) -0.006(2)
C3 0.055(3) 0.054(3) 0.054(3) 0.006(2) 0.027(2) -0.014(3)
C4 0.062(3) 0.045(3) 0.059(3) 0.012(2) 0.025(3) -0.015(3)
C5 0.052(3) 0.035(3) 0.057(3) 0.006(2) 0.021(2) -0.003(2)
C6 0.044(3) 0.031(2) 0.041(2) 0.0025(19) 0.016(2) -0.002(2)
C7 0.046(3) 0.030(2) 0.048(3) 0.003(2) 0.016(2) 0.005(2)
C8 0.040(3) 0.043(3) 0.049(3) 0.003(2) 0.021(2) 0.008(2)
C9 0.053(3) 0.053(3) 0.056(3) 0.000(2) 0.026(2) 0.016(3)
C10 0.060(4) 0.080(4) 0.081(4) 0.001(3) 0.040(3) 0.024(3)
C11 0.045(3) 0.091(4) 0.085(4) 0.001(3) 0.033(3) 0.020(3)
C12 0.037(3) 0.072(4) 0.065(3) 0.002(3) 0.024(2) 0.005(3)
C13 0.036(3) 0.051(3) 0.043(2) 0.003(2) 0.014(2) 0.006(2)
C14 0.041(3) 0.046(3) 0.033(2) -0.001(2) 0.009(2) -0.004(2)
C15 0.059(3) 0.041(3) 0.036(2) -0.004(2) 0.014(2) -0.008(2)
C16 0.084(4) 0.062(4) 0.051(3) -0.017(3) 0.012(3) -0.014(3)
C17 0.111(5) 0.060(4) 0.065(4) -0.028(3) 0.022(4) -0.018(4)
C18 0.116(5) 0.049(3) 0.063(4) -0.021(3) 0.041(4) -0.008(4)
C19 0.092(4) 0.047(3) 0.052(3) -0.009(2) 0.041(3) 0.002(3)
C20 0.068(3) 0.034(2) 0.036(2) -0.0018(19) 0.030(2) -0.004(2)
C21 0.048(3) 0.035(2) 0.027(2) -0.0037(18) 0.0086(19) 0.007(2)
C22 0.065(4) 0.040(3) 0.048(3) -0.010(2) 0.013(3) -0.003(3)
C23 0.091(5) 0.047(3) 0.071(4) -0.022(3) 0.014(3) 0.000(3)
C24 0.098(5) 0.066(4) 0.077(4) -0.034(3) 0.025(4) 0.017(4)
C25 0.078(4) 0.075(4) 0.061(3) -0.022(3) 0.027(3) 0.017(3)
C26 0.055(3) 0.054(3) 0.034(2) -0.007(2) 0.017(2) 0.011(2)
C27 0.048(3) 0.062(3) 0.040(3) 0.004(2) 0.025(2) 0.014(3)
C28 0.039(3) 0.057(3) 0.052(3) 0.011(2) 0.028(2) 0.002(2)
C29 0.056(3) 0.082(4) 0.078(4) 0.012(3) 0.046(3) 0.004(3)
C30 0.060(4) 0.101(5) 0.102(4) 0.014(4) 0.055(3) -0.011(3)
C31 0.056(4) 0.087(4) 0.093(4) 0.012(4) 0.035(3) -0.019(3)
C32 0.046(3) 0.060(3) 0.072(3) 0.007(3) 0.027(3) -0.014(3)
C33 0.037(3) 0.046(3) 0.053(3) 0.008(2) 0.023(2) -0.005(2)
C34 0.048(3) 0.032(2) 0.040(2) -0.002(2) 0.017(2) -0.009(2)
C35 0.051(3) 0.028(2) 0.042(2) 0.0003(18) 0.025(2) 0.002(2)
C36 0.072(4) 0.030(2) 0.062(3) -0.008(2) 0.035(3) -0.003(2)
C37 0.089(4) 0.037(3) 0.077(4) -0.005(3) 0.052(3) 0.012(3)
C38 0.066(4) 0.046(3) 0.077(3) 0.010(3) 0.047(3) 0.019(3)
C39 0.050(3) 0.039(3) 0.052(3) 0.006(2) 0.029(2) 0.007(2)
C40 0.043(3) 0.029(2) 0.033(2) 0.0052(17) 0.0192(19) 0.0071(19)
C41 0.035(3) 0.060(3) 0.032(2) -0.002(2) 0.0103(19) 0.006(2)
C42 0.053(3) 0.078(4) 0.054(3) -0.018(3) 0.021(3) -0.003(3)
C43 0.063(4) 0.096(5) 0.062(3) -0.031(3) 0.025(3) 0.003(3)
C44 0.070(4) 0.108(5) 0.056(3) -0.013(3) 0.035(3) 0.008(4)
C45 0.066(4) 0.092(4) 0.053(3) 0.007(3) 0.039(3) 0.009(3)
C46 0.050(3) 0.066(3) 0.042(2) 0.006(2) 0.024(2) 0.007(2)
C47 0.070(4) 0.063(4) 0.065(3) 0.017(3) 0.044(3) 0.001(3)
C48 0.048(4) 0.050(3) 0.041(3) 0.006(3) 0.017(3) -0.008(3)
C50 0.069(5) 0.062(4) 0.057(4) 0.014(3) 0.005(4) -0.024(4)
C51 0.075(5) 0.051(4) 0.063(4) 0.015(3) -0.002(4) -0.021(4)
C53 0.052(4) 0.044(3) 0.044(3) 0.007(3) 0.011(3) -0.009(3)
C48' 0.051(5) 0.050(5) 0.044(5) 0.012(5) 0.018(5) -0.011(5)
C50' 0.070(6) 0.059(6) 0.062(5) 0.013(5) 0.005(5) -0.021(5)
C51' 0.070(6) 0.054(6) 0.062(6) 0.010(5) 0.003(5) -0.018(5)
C53' 0.055(6) 0.047(5) 0.046(5) 0.009(5) 0.012(5) -0.012(5)
C49 0.062(3) 0.066(3) 0.062(3) 0.016(3) 0.020(3) -0.016(3)
C52 0.068(4) 0.048(3) 0.058(3) 0.002(3) 0.010(3) -0.006(3)
C54 0.081(4) 0.044(3) 0.057(3) 0.010(3) 0.027(3) 0.018(3)
C55 0.064(3) 0.059(3) 0.045(3) 0.010(2) 0.023(2) 0.023(3)
C56 0.079(4) 0.080(4) 0.071(4) 0.021(3) 0.035(3) 0.039(4)
C57 0.075(4) 0.104(5) 0.080(4) 0.018(4) 0.034(3) 0.046(4)
C58 0.051(3) 0.115(5) 0.067(3) 0.003(4) 0.029(3) 0.028(4)
C59 0.046(3) 0.085(4) 0.049(3) -0.006(3) 0.022(2) 0.013(3)
C60 0.047(3) 0.061(3) 0.030(2) 0.002(2) 0.014(2) 0.012(3)
C61 0.050(5) 0.164(9) 0.125(7) 0.081(7) 0.041(5) 0.013(5)

loop_
_atom_type_symbol
_atom_type_description
_atom_type_scat_dispersion_real
_atom_type_scat_dispersion_imag
_atom_type_scat_source
C C 0.0033 0.0016 'International Tables Vol C Tables 4.2.6.8 and 6.1.1.4'
H H 0.0000 0.0000 'International Tables Vol C Tables 4.2.6.8 and 6.1.1.4'
N N 0.0061 0.0033 'International Tables Vol C Tables 4.2.6.8 and 6.1.1.4'
O O 0.0106 0.0060 'International Tables Vol C Tables 4.2.6.8 and 6.1.1.4'
Dy Dy -0.1892 4.4098 'International Tables Vol C Tables 4.2.6.8 and 6.1.1.4'

loop_
_geom_angle_atom_site_label_1
_geom_angle_atom_site_label_2
_geom_angle_atom_site_label_3
_geom_angle
O2 Dy1 O1 83.42(13)
O2 Dy1 O3 148.38(13)
O1 Dy1 O3 77.58(12)
O2 Dy1 O4 86.76(12)
O1 Dy1 O4 87.05(11)
O3 Dy1 O4 67.40(10)
O2 Dy1 N1 113.31(13)
O1 Dy1 N1 72.19(12)
O3 Dy1 N1 84.67(11)
O4 Dy1 N1 148.40(12)
O2 Dy1 N4 76.86(13)
O1 Dy1 N4 150.26(12)
O3 Dy1 N4 108.74(12)
O4 Dy1 N4 69.97(12)
N1 Dy1 N4 136.30(13)
O2 Dy1 N2 73.35(13)
O1 Dy1 N2 113.19(12)
O3 Dy1 N2 137.59(12)
O4 Dy1 N2 149.03(11)
N1 Dy1 N2 62.57(12)
N4 Dy1 N2 82.31(12)
O2 Dy1 N3 134.33(13)
O1 Dy1 N3 142.13(12)
O3 Dy1 N3 69.41(12)
O4 Dy1 N3 96.67(11)
N1 Dy1 N3 86.46(13)
N4 Dy1 N3 62.13(12)
N2 Dy1 N3 81.70(13)
O2 Dy1 Dy2 118.13(10)
O1 Dy1 Dy2 78.24(8)
O3 Dy1 Dy2 33.22(8)
O4 Dy1 Dy2 34.35(7)
N1 Dy1 Dy2 115.85(9)
N4 Dy1 Dy2 91.60(9)
N2 Dy1 Dy2 165.55(9)
N3 Dy1 Dy2 83.87(9)
O5 Dy2 O6 88.96(13)
O5 Dy2 O3 84.64(12)
O6 Dy2 O3 148.12(13)
O5 Dy2 O4 151.17(12)
O6 Dy2 O4 118.87(13)
O3 Dy2 O4 67.81(10)
O5 Dy2 O7 103.28(15)
O6 Dy2 O7 75.97(14)
O3 Dy2 O7 75.22(13)
O4 Dy2 O7 78.51(13)
O5 Dy2 N5 74.58(15)
O6 Dy2 N5 121.86(15)
O3 Dy2 N5 86.38(15)
O4 Dy2 N5 94.63(15)
O7 Dy2 N5 161.60(15)
O5 Dy2 N6 112.81(14)
O6 Dy2 N6 72.80(15)
O3 Dy2 N6 138.06(14)
O4 Dy2 N6 84.64(12)
O7 Dy2 N6 131.00(16)
N5 Dy2 N6 64.21(16)
O5 Dy2 Dy1 117.82(9)
O6 Dy2 Dy1 141.63(10)
O3 Dy2 Dy1 33.28(7)
O4 Dy2 Dy1 34.70(7)
O7 Dy2 Dy1 71.59(9)
N5 Dy2 Dy1 92.99(12)
N6 Dy2 Dy1 115.08(10)
C1 O1 Dy1 141.3(3)
C20 O2 Dy1 134.0(3)
C21 O3 Dy2 129.1(3)
C21 O3 Dy1 117.1(3)
Dy2 O3 Dy1 113.51(12)
C40 O4 Dy2 125.3(3)
C40 O4 Dy1 123.7(3)
Dy2 O4 Dy1 110.96(12)
C41 O5 Dy2 138.9(3)
C60 O6 Dy2 144.2(4)
C61 O7 Dy2 134.2(4)
C61 O7 H71 101(5)
Dy2 O7 H71 123(5)
C7 N1 C8 119.4(4)
C7 N1 Dy1 131.4(4)
C8 N1 Dy1 108.2(3)
C14 N2 C13 114.6(4)
C14 N2 Dy1 126.2(4)
C13 N2 Dy1 118.5(3)
C27 N3 C28 117.2(4)
C27 N3 Dy1 123.2(4)
C28 N3 Dy1 118.6(3)
C34 N4 C33 121.1(4)
C34 N4 Dy1 125.0(3)
C33 N4 Dy1 113.3(3)
C47 N5 C48' 103.6(11)
C47 N5 C48 122.0(5)
C48' N5 C48 35.9(10)
C47 N5 Dy2 128.7(4)
C48' N5 Dy2 121.2(11)
C48 N5 Dy2 109.1(4)
C54 N6 C53 113.2(6)
C54 N6 C53' 129.0(12)
C53 N6 C53' 26.4(10)
C54 N6 Dy2 128.0(4)
C53 N6 Dy2 117.4(4)
C53' N6 Dy2 102.4(11)
O1 C1 C2 120.1(5)
O1 C1 C6 122.9(5)
C2 C1 C6 117.0(5)
C3 C2 C1 121.5(5)
C3 C2 H2 119.2
C1 C2 H2 119.2
C4 C3 C2 121.4(6)
C4 C3 H3 119.3
C2 C3 H3 119.3
C3 C4 C5 118.8(5)
C3 C4 H4 120.6
C5 C4 H4 120.6
C4 C5 C6 122.4(6)
C4 C5 H5 118.8
C6 C5 H5 118.8
C5 C6 C1 118.9(5)
C5 C6 C7 117.2(5)
C1 C6 C7 123.9(4)
N1 C7 C6 127.3(5)
N1 C7 H7 116.3
C6 C7 H7 116.3
N1 C8 C13 107.1(4)
N1 C8 C9 119.0(5)
C13 C8 C9 111.0(4)
N1 C8 H8 106.3
C13 C8 H8 106.3
C9 C8 H8 106.3
C8 C9 C10 109.6(5)
C8 C9 H9A 109.8
C10 C9 H9A 109.8
C8 C9 H9B 109.8
C10 C9 H9B 109.8
H9A C9 H9B 108.2
C11 C10 C9 112.1(5)
C11 C10 H10A 109.2
C9 C10 H10A 109.2
C11 C10 H10B 109.2
C9 C10 H10B 109.2
H10A C10 H10B 107.9
C10 C11 C12 113.4(5)
C10 C11 H11A 108.9
C12 C11 H11A 108.9
C10 C11 H11B 108.9
C12 C11 H11B 108.9
H11A C11 H11B 107.7
C11 C12 C13 110.7(5)
C11 C12 H12A 109.5
C13 C12 H12A 109.5
C11 C12 H12B 109.5
C13 C12 H12B 109.5
H12A C12 H12B 108.1
N2 C13 C8 108.3(4)
N2 C13 C12 113.8(5)
C8 C13 C12 112.3(5)
N2 C13 H13 107.4
C8 C13 H13 107.4
C12 C13 H13 107.4
N2 C14 C15 126.5(5)
N2 C14 H14 116.7
C15 C14 H14 116.7
C16 C15 C20 119.8(6)
C16 C15 C14 117.1(6)
C20 C15 C14 122.9(5)
C17 C16 C15 120.6(7)
C17 C16 H16 119.7
C15 C16 H16 119.7
C16 C17 C18 119.8(7)
C16 C17 H17 120.1
C18 C17 H17 120.1
C19 C18 C17 121.4(7)
C19 C18 H18 119.3
C17 C18 H18 119.3
C18 C19 C20 120.6(7)
C18 C19 H19 119.7
C20 C19 H19 119.7
O2 C20 C19 118.8(6)
O2 C20 C15 123.4(5)
C19 C20 C15 117.7(5)
O3 C21 C26 120.7(5)
O3 C21 C22 120.1(5)
C26 C21 C22 119.1(5)
C23 C22 C21 120.4(7)
C23 C22 H22 119.8
C21 C22 H22 119.8
C22 C23 C24 120.1(7)
C22 C23 H23 120.0
C24 C23 H23 120.0
C25 C24 C23 120.7(6)
C25 C24 H24 119.6
C23 C24 H24 119.6
C24 C25 C26 120.2(7)
C24 C25 H25 119.9
C26 C25 H25 119.9
C21 C26 C25 119.3(6)
C21 C26 C27 122.3(5)
C25 C26 C27 118.3(6)
N3 C27 C26 123.9(5)
N3 C27 H27 118.0
C26 C27 H27 118.0
N3 C28 C33 109.5(4)
N3 C28 C29 115.0(5)
C33 C28 C29 110.4(5)
N3 C28 H28 107.2
C33 C28 H28 107.2
C29 C28 H28 107.2
C30 C29 C28 111.9(6)
C30 C29 H29A 109.2
C28 C29 H29A 109.2
C30 C29 H29B 109.2
C28 C29 H29B 109.2
H29A C29 H29B 107.9
C31 C30 C29 111.8(6)
C31 C30 H30A 109.3
C29 C30 H30A 109.3
C31 C30 H30B 109.3
C29 C30 H30B 109.3
H30A C30 H30B 107.9
C30 C31 C32 112.5(6)
C30 C31 H31A 109.1
C32 C31 H31A 109.1
C30 C31 H31B 109.1
C32 C31 H31B 109.1
H31A C31 H31B 107.8
C31 C32 C33 111.7(5)
C31 C32 H32A 109.3
C33 C32 H32A 109.3
C31 C32 H32B 109.3
C33 C32 H32B 109.3
H32A C32 H32B 107.9
N4 C33 C32 118.2(5)
N4 C33 C28 107.4(4)
C32 C33 C28 111.7(5)
N4 C33 H33 106.3
C32 C33 H33 106.3
C28 C33 H33 106.3
N4 C34 C35 125.9(5)
N4 C34 H34 117.0
C35 C34 H34 117.0
C40 C35 C36 118.4(5)
C40 C35 C34 123.8(4)
C36 C35 C34 117.7(5)
C37 C36 C35 121.9(6)
C37 C36 H36 119.1
C35 C36 H36 119.1
C36 C37 C38 119.4(5)
C36 C37 H37 120.3
C38 C37 H37 120.3
C37 C38 C39 120.0(6)
C37 C38 H38 120.0
C39 C38 H38 120.0
C38 C39 C40 122.5(6)
C38 C39 H39 118.7
C40 C39 H39 118.7
O4 C40 C39 120.4(4)
O4 C40 C35 121.8(4)
C39 C40 C35 117.8(4)
O5 C41 C42 119.3(5)
O5 C41 C46 122.5(5)
C42 C41 C46 118.2(5)
C43 C42 C41 120.4(7)
C43 C42 H42 119.8
C41 C42 H42 119.8
C44 C43 C42 121.1(7)
C44 C43 H43 119.4
C42 C43 H43 119.4
C45 C44 C43 119.3(6)
C45 C44 H44 120.4
C43 C44 H44 120.4
C44 C45 C46 122.1(7)
C44 C45 H45 118.9
C46 C45 H45 118.9
C45 C46 C41 118.9(6)
C45 C46 C47 118.0(6)
C41 C46 C47 123.1(5)
N5 C47 C46 127.4(6)
N5 C47 H47 116.3
C46 C47 H47 116.3
N5 C48 C49 116.3(6)
N5 C48 C53 104.4(6)
C49 C48 C53 109.4(6)
N5 C48 H48 108.8
C49 C48 H48 108.8
C53 C48 H48 108.8
C51 C50 C49 110.1(7)
C51 C50 H50A 109.6
C49 C50 H50A 109.6
C51 C50 H50B 109.6
C49 C50 H50B 109.6
H50A C50 H50B 108.2
C52 C51 C50 111.6(7)
C52 C51 H51A 109.3
C50 C51 H51A 109.3
C52 C51 H51B 109.3
C50 C51 H51B 109.3
H51A C51 H51B 108.0
N6 C53 C48 109.0(6)
N6 C53 C52 114.6(7)
C48 C53 C52 110.1(6)
N6 C53 H53 107.6
C48 C53 H53 107.6
C52 C53 H53 107.6
N5 C48' C53' 100.2(18)
N5 C48' C49 108.6(17)
C53' C48' C49 100.7(18)
N5 C48' H48' 115.2
C53' C48' H48' 115.2
C49 C48' H48' 115.2
C49 C50' C51' 103(3)
C49 C50' H50C 111.2
C51' C50' H50C 111.2
C49 C50' H50D 111.2
C51' C50' H50D 111.2
H50C C50' H50D 109.1
C50' C51' C52 114(2)
C50' C51' H51C 108.8
C52 C51' H51C 108.8
C50' C51' H51D 108.8
C52 C51' H51D 108.8
H51C C51' H51D 107.7
N6 C53' C48' 101.3(19)
N6 C53' C52 111(2)
C48' C53' C52 111(2)
N6 C53' H53' 110.9
C48' C53' H53' 110.9
C52 C53' H53' 110.9
C50' C49 C48 121.9(17)
C50' C49 C50 38.1(12)
C48 C49 C50 108.0(7)
C50' C49 C48' 109.0(17)
C48 C49 C48' 33.6(8)
C50 C49 C48' 118.8(12)
C50' C49 H49A 124.4
C48 C49 H49A 110.1
C50 C49 H49A 110.1
C48' C49 H49A 125.5
C50' C49 H49B 72.0
C48 C49 H49B 110.1
C50 C49 H49B 110.1
C48' C49 H49B 76.7
H49A C49 H49B 108.4
C51 C52 C53 111.6(7)
C51 C52 C53' 116.8(13)
C53 C52 C53' 25.8(9)
C51 C52 C51' 22.3(12)
C53 C52 C51' 106.9(15)
C53' C52 C51' 102.6(19)
C51 C52 H52A 109.3
C53 C52 H52A 109.3
C53' C52 H52A 84.2
C51' C52 H52A 91.7
C51 C52 H52B 109.3
C53 C52 H52B 109.3
C53' C52 H52B 124.9
C51' C52 H52B 129.4
H52A C52 H52B 108.0
N6 C54 C55 128.6(6)
N6 C54 H54 115.7
C55 C54 H54 115.7
C60 C55 C56 119.5(7)
C60 C55 C54 122.9(5)
C56 C55 C54 117.1(6)
C57 C56 C55 120.9(8)
C57 C56 H56 119.6
C55 C56 H56 119.6
C56 C57 C58 120.5(7)
C56 C57 H57 119.8
C58 C57 H57 119.8
C57 C58 C59 120.2(7)
C57 C58 H58 119.9
C59 C58 H58 119.9
C58 C59 C60 121.1(7)
C58 C59 H59 119.5
C60 C59 H59 119.5
O6 C60 C59 119.7(6)
O6 C60 C55 122.5(6)
C59 C60 C55 117.8(6)
O7 C61 H61A 109.5
O7 C61 H61B 109.5
H61A C61 H61B 109.5
O7 C61 H61C 109.5
H61A C61 H61C 109.5
H61B C61 H61C 109.5

loop_
_geom_bond_atom_site_label_1
_geom_bond_atom_site_label_2
_geom_bond_distance
Dy1 O2 2.202(3)
Dy1 O1 2.302(3)
Dy1 O3 2.339(3)
Dy1 O4 2.382(3)
Dy1 N1 2.525(4)
Dy1 N4 2.538(4)
Dy1 N2 2.560(4)
Dy1 N3 2.650(4)
Dy1 Dy2 3.9085(14)
Dy2 O5 2.168(3)
Dy2 O6 2.200(4)
Dy2 O3 2.335(3)
Dy2 O4 2.361(3)
Dy2 O7 2.404(4)
Dy2 N5 2.461(5)
Dy2 N6 2.529(4)
O1 C1 1.304(5)
O2 C20 1.317(6)
O3 C21 1.343(5)
O4 C40 1.334(5)
O5 C41 1.327(6)
O6 C60 1.297(6)
O7 C61 1.405(8)
O7 H71 0.847(10)
N1 C7 1.276(6)
N1 C8 1.466(6)
N2 C14 1.280(6)
N2 C13 1.492(6)
N3 C27 1.278(6)
N3 C28 1.479(6)
N4 C34 1.283(6)
N4 C33 1.465(6)
N5 C47 1.280(7)
N5 C48' 1.49(2)
N5 C48 1.509(8)
N6 C54 1.294(8)
N6 C53 1.508(9)
N6 C53' 1.53(3)
C1 C2 1.410(7)
C1 C6 1.424(7)
C2 C3 1.374(7)
C2 H2 0.9300
C3 C4 1.368(8)
C3 H3 0.9300
C4 C5 1.368(8)
C4 H4 0.9300
C5 C6 1.403(7)
C5 H5 0.9300
C6 C7 1.445(7)
C7 H7 0.9300
C8 C13 1.510(7)
C8 C9 1.519(7)
C8 H8 0.9800
C9 C10 1.523(9)
C9 H9A 0.9700
C9 H9B 0.9700
C10 C11 1.494(9)
C10 H10A 0.9700
C10 H10B 0.9700
C11 C12 1.523(8)
C11 H11A 0.9700
C11 H11B 0.9700
C12 C13 1.523(8)
C12 H12A 0.9700
C12 H12B 0.9700
C13 H13 0.9800
C14 C15 1.434(7)
C14 H14 0.9300
C15 C16 1.406(7)
C15 C20 1.426(8)
C16 C17 1.378(10)
C16 H16 0.9300
C17 C18 1.383(11)
C17 H17 0.9300
C18 C19 1.376(9)
C18 H18 0.9300
C19 C20 1.419(7)
C19 H19 0.9300
C21 C26 1.395(8)
C21 C22 1.405(7)
C22 C23 1.371(9)
C22 H22 0.9300
C23 C24 1.377(11)
C23 H23 0.9300
C24 C25 1.368(11)
C24 H24 0.9300
C25 C26 1.399(8)
C25 H25 0.9300
C26 C27 1.463(8)
C27 H27 0.9300
C28 C33 1.516(7)
C28 C29 1.519(7)
C28 H28 0.9800
C29 C30 1.517(9)
C29 H29A 0.9700
C29 H29B 0.9700
C30 C31 1.503(10)
C30 H30A 0.9700
C30 H30B 0.9700
C31 C32 1.505(9)
C31 H31A 0.9700
C31 H31B 0.9700
C32 C33 1.513(7)
C32 H32A 0.9700
C32 H32B 0.9700
C33 H33 0.9800
C34 C35 1.442(7)
C34 H34 0.9300
C35 C40 1.413(7)
C35 C36 1.413(7)
C36 C37 1.366(8)
C36 H36 0.9300
C37 C38 1.373(9)
C37 H37 0.9300
C38 C39 1.374(7)
C38 H38 0.9300
C39 C40 1.388(7)
C39 H39 0.9300
C41 C42 1.398(8)
C41 C46 1.423(8)
C42 C43 1.393(9)
C42 H42 0.9300
C43 C44 1.378(10)
C43 H43 0.9300
C44 C45 1.354(9)
C44 H44 0.9300
C45 C46 1.405(8)
C45 H45 0.9300
C46 C47 1.435(8)
C47 H47 0.9300
C48 C49 1.509(9)
C48 C53 1.513(12)
C48 H48 0.9800
C50 C51 1.497(16)
C50 C49 1.571(11)
C50 H50A 0.9700
C50 H50B 0.9700
C51 C52 1.494(12)
C51 H51A 0.9700
C51 H51B 0.9700
C53 C52 1.531(9)
C53 H53 0.9800
C48' C53' 1.53(4)
C48' C49 1.66(3)
C48' H48' 0.9800
C50' C49 1.39(3)
C50' C51' 1.46(6)
C50' H50C 0.9700
C50' H50D 0.9700
C51' C52 1.67(4)
C51' H51C 0.9700
C51' H51D 0.9700
C53' C52 1.57(3)
C53' H53' 0.9800
C49 H49A 0.9700
C49 H49B 0.9700
C52 H52A 0.9700
C52 H52B 0.9700
C54 C55 1.426(9)
C54 H54 0.9300
C55 C60 1.411(8)
C55 C56 1.417(8)
C56 C57 1.361(11)
C56 H56 0.9300
C57 C58 1.376(11)
C57 H57 0.9300
C58 C59 1.391(9)
C58 H58 0.9300
C59 C60 1.410(8)
C59 H59 0.9300
C61 H61A 0.9600
C61 H61B 0.9600
C61 H61C 0.9600

loop_
_geom_hbond_atom_site_label_D
_geom_hbond_atom_site_label_H
_geom_hbond_atom_site_label_A
_geom_hbond_distance_DH
_geom_hbond_distance_HA
_geom_hbond_distance_DA
_geom_hbond_angle_DHA
O7 H71 O1 0.847(10) 1.89(3) 2.690(5) 156(7)
